data_2311511
loop_
_publ_author_name
'Li, Yu-Long'
'Sun, Hong-Shun'
'Jiang, Hong'
'Chen, Yu-Liang'
'Chen, Yang-Feng'

_publ_section_title
;
 Crystal structure of diethyl
 3,3'-[(2,4-di-chloro-phen-yl)methyl-idene]bis-(1<i>H</i>-indole-2-carboxyl-ate).
;
_journal_coeditor_code SJ5539
_journal_issue 'Pt 12'
_journal_name_full 'Acta crystallographica. Section E, Crystallographic communications'
_journal_page_first 1817
_journal_page_last 1819
_journal_paper_doi 10.1107/S2056989017015730
_journal_volume 73
_journal_year 2017
_chemical_formula_iupac 'C29 H24 Cl2 N2 O4'
_chemical_formula_moiety 'C29 H24 Cl2 N2 O4'
_chemical_formula_sum 'C29 H24 Cl2 N2 O4'
_chemical_formula_weight 535.40
_chemical_name_systematic
;
Diethyl
3,3'-[(2,4-dichlorophenyl)methylidene]bis(1<i>H</i>-indole-2-carboxylate)
;
_space_group_IT_number 14
_space_group_name_Hall '-P 2ybc'
_space_group_name_H-M_alt 'P 1 21/c 1'
_symmetry_cell_setting monoclinic
_symmetry_space_group_name_Hall '-P 2ybc'
_symmetry_space_group_name_H-M 'P 1 21/c 1'
_atom_sites_solution_hydrogens geom
_atom_sites_solution_primary direct
_atom_sites_solution_secondary difmap
_audit_creation_method SHELXL-97
_cell_angle_alpha 90.00
_cell_angle_beta 101.94(3)
_cell_angle_gamma 90.00
_cell_formula_units_Z 4
_cell_length_a 9.776(2)
_cell_length_b 15.939(3)
_cell_length_c 17.581(4)
_cell_measurement_reflns_used 25
_cell_measurement_temperature 293(2)
_cell_measurement_theta_max 13
_cell_measurement_theta_min 9
_cell_volume 2680.2(10)
_computing_cell_refinement
;
CAD4 EXPRESS (Enraf--Nonius, 1994)
;
_computing_data_collection
;
CAD4 EXPRESS (Enraf--Nonius, 1994)
;
_computing_data_reduction
;
XCAD4 (Harms & Wocadlo, 1995)
;
_computing_molecular_graphics
;
Mercury (Macrae <i>et al.</i>, 2008)
;
_computing_publication_material
;
SHELXTL (Sheldrick, 2008)
;
_computing_structure_refinement
;
SHELXTL (Sheldrick, 2008)
;
_computing_structure_solution
;
SHELXTL (Sheldrick, 2008)
;
_diffrn_ambient_temperature 293(2)
_diffrn_measured_fraction_theta_full 0.996
_diffrn_measured_fraction_theta_max 0.996
_diffrn_measurement_device_type 'Enraf--Nonius CAD-4'
_diffrn_measurement_method \w/2\q
_diffrn_radiation_monochromator graphite
_diffrn_radiation_source 'fine-focus sealed tube'
_diffrn_radiation_type MoK\a
_diffrn_radiation_wavelength 0.71073
_diffrn_reflns_av_R_equivalents 0.0343
_diffrn_reflns_av_sigmaI/netI 0.0610
_diffrn_reflns_limit_h_max 11
_diffrn_reflns_limit_h_min 0
_diffrn_reflns_limit_k_max 19
_diffrn_reflns_limit_k_min 0
_diffrn_reflns_limit_l_max 21
_diffrn_reflns_limit_l_min -21
_diffrn_reflns_number 5221
_diffrn_reflns_theta_full 25.38
_diffrn_reflns_theta_max 25.38
_diffrn_reflns_theta_min 1.74
_diffrn_standards_decay_% 1
_diffrn_standards_interval_count 200
_diffrn_standards_interval_time 2
_diffrn_standards_number 3
_exptl_absorpt_coefficient_mu 0.280
_exptl_absorpt_correction_T_max 0.9726
_exptl_absorpt_correction_T_min 0.9208
_exptl_absorpt_correction_type psi-scan
_exptl_absorpt_process_details
;
(North <i>et al.</i>,  1968)
;
_exptl_crystal_colour colorless
_exptl_crystal_density_diffrn 1.327
_exptl_crystal_density_method 'not measured'
_exptl_crystal_description block
_exptl_crystal_F_000 1112
_exptl_crystal_size_max 0.30
_exptl_crystal_size_mid 0.20
_exptl_crystal_size_min 0.10
_refine_diff_density_max 0.686
_refine_diff_density_min -1.135
_refine_ls_extinction_method none
_refine_ls_goodness_of_fit_ref 1.000
_refine_ls_hydrogen_treatment constr
_refine_ls_matrix_type full
_refine_ls_number_parameters 328
_refine_ls_number_reflns 4917
_refine_ls_number_restraints 0
_refine_ls_restrained_S_all 1.000
_refine_ls_R_factor_all 0.1192
_refine_ls_R_factor_gt 0.0666
_refine_ls_shift/su_max 0.000
_refine_ls_shift/su_mean 0.000
_refine_ls_structure_factor_coef Fsqd
_refine_ls_weighting_details 'calc w=1/[\s^2^(Fo^2^)+(0.1000P)^2^+0.6700P] where P=(Fo^2^+2Fc^2^)/3'
_refine_ls_weighting_scheme calc
_refine_ls_wR_factor_gt 0.1653
_refine_ls_wR_factor_ref 0.1918
_reflns_number_gt 2864
_reflns_number_total 4917
_reflns_threshold_expression >2sigma(I)
_cod_data_source_file sj5539sup1.cif
_cod_data_source_block I
_cod_original_cell_volume 2680.2(9)
_cod_original_sg_symbol_H-M 'P 21/c'
_cod_database_code 2311511

loop_
_symmetry_equiv_pos_as_xyz
'x, y, z'
'-x, y+1/2, -z+1/2'
'-x, -y, -z'
'x, -y-1/2, z-1/2'

loop_
_atom_site_type_symbol
_atom_site_label
_atom_site_fract_x
_atom_site_fract_y
_atom_site_fract_z
_atom_site_U_iso_or_equiv
_atom_site_adp_type
_atom_site_calc_flag
_atom_site_refinement_flags
_atom_site_occupancy
_atom_site_symmetry_multiplicity
Cl Cl1 0.99326(13) 0.65116(9) 0.32372(10) 0.0997(6) Uani d . 1 1
O O1 0.0795(3) 0.57429(17) -0.06706(15) 0.0537(7) Uani d . 1 1
N N1 0.1566(3) 0.53608(18) 0.09007(17) 0.0440(8) Uani d . 1 1
H H1A 0.0821 0.5101 0.0675 0.053 Uiso calc R 1 1
C C1 0.4458(4) 0.6877(2) 0.0923(2) 0.0371(8) Uani d . 1 1
H H1B 0.4656 0.6719 0.0418 0.044 Uiso calc R 1 1
Cl Cl2 0.61986(13) 0.53457(7) 0.08076(8) 0.0813(5) Uani d . 1 1
O O2 0.2675(3) 0.65654(16) -0.05724(14) 0.0478(7) Uani d . 1 1
N N2 0.3672(3) 0.91230(18) 0.04635(18) 0.0458(8) Uani d . 1 1
H H2A 0.3841 0.9599 0.0272 0.055 Uiso calc R 1 1
C C2 0.3421(4) 0.6237(2) 0.1094(2) 0.0373(8) Uani d . 1 1
O O3 0.6370(3) 0.77571(16) 0.01095(16) 0.0514(7) Uani d . 1 1
C C3 0.3369(4) 0.5821(2) 0.1812(2) 0.0400(8) Uani d . 1 1
O O4 0.6115(3) 0.91368(16) -0.00828(18) 0.0600(8) Uani d . 1 1
C C4 0.4188(4) 0.5829(3) 0.2572(2) 0.0554(11) Uani d . 1 1
H H4A 0.4952 0.6187 0.2702 0.066 Uiso calc R 1 1
C C5 0.3842(5) 0.5301(3) 0.3120(3) 0.0628(12) Uani d . 1 1
H H5A 0.4388 0.5304 0.3620 0.075 Uiso calc R 1 1
C C6 0.2703(5) 0.4761(3) 0.2950(3) 0.0598(12) Uani d . 1 1
H H6A 0.2510 0.4410 0.3337 0.072 Uiso calc R 1 1
C C7 0.1858(4) 0.4738(2) 0.2225(2) 0.0526(10) Uani d . 1 1
H H7A 0.1089 0.4382 0.2111 0.063 Uiso calc R 1 1
C C8 0.2203(4) 0.5274(2) 0.1659(2) 0.0424(9) Uani d . 1 1
C C9 0.2289(3) 0.5925(2) 0.0549(2) 0.0379(8) Uani d . 1 1
C C10 0.1837(4) 0.6072(2) -0.0283(2) 0.0378(8) Uani d . 1 1
C C11 0.2406(5) 0.6680(3) -0.1409(2) 0.0611(12) Uani d . 1 1
H H11A 0.1587 0.7029 -0.1577 0.073 Uiso calc R 1 1
H H11B 0.2245 0.6142 -0.1670 0.073 Uiso calc R 1 1
C C12 0.3646(5) 0.7087(3) -0.1591(3) 0.080 Uani d . 1 1
H H12A 0.3509 0.7169 -0.2143 0.120 Uiso calc R 1 1
H H12B 0.4449 0.6737 -0.1418 0.120 Uiso calc R 1 1
H H12C 0.3789 0.7619 -0.1333 0.120 Uiso calc R 1 1
C C13 0.3873(3) 0.7766(2) 0.0822(2) 0.0367(8) Uani d . 1 1
C C14 0.2657(4) 0.8105(2) 0.1040(2) 0.0393(8) Uani d . 1 1
C C15 0.1617(4) 0.7797(3) 0.1419(2) 0.0499(10) Uani d . 1 1
H H15A 0.1632 0.7241 0.1582 0.060 Uiso calc R 1 1
C C16 0.0581(5) 0.8334(3) 0.1541(3) 0.0624(12) Uani d . 1 1
H H16A -0.0111 0.8133 0.1786 0.075 Uiso calc R 1 1
C C17 0.0542(5) 0.9170(3) 0.1308(3) 0.0755(14) Uani d . 1 1
H H17A -0.0165 0.9517 0.1409 0.091 Uiso calc R 1 1
C C18 0.1515(4) 0.9490(3) 0.0938(3) 0.0610(12) Uani d . 1 1
H H18A 0.1474 1.0047 0.0776 0.073 Uiso calc R 1 1
C C19 0.2575(4) 0.8959(2) 0.0809(2) 0.0430(9) Uani d . 1 1
C C20 0.4467(4) 0.8411(2) 0.0468(2) 0.0378(8) Uani d . 1 1
C C21 0.5712(4) 0.8480(2) 0.0141(2) 0.0410(9) Uani d . 1 1
C C22 0.7623(5) 0.7796(3) -0.0215(3) 0.0673(13) Uani d . 1 1
H H22A 0.8306 0.8168 0.0093 0.081 Uiso calc R 1 1
H H22B 0.7397 0.8006 -0.0744 0.081 Uiso calc R 1 1
C C23 0.8196(6) 0.6929(4) -0.0202(4) 0.113(2) Uani d . 1 1
H H23A 0.9022 0.6932 -0.0417 0.170 Uiso calc R 1 1
H H23B 0.7509 0.6566 -0.0505 0.170 Uiso calc R 1 1
H H23C 0.8427 0.6730 0.0325 0.170 Uiso calc R 1 1
C C24 0.5846(4) 0.6817(2) 0.1501(2) 0.0391(8) Uani d . 1 1
C C25 0.6324(4) 0.7431(2) 0.2053(2) 0.0437(9) Uani d . 1 1
H H25A 0.5790 0.7912 0.2068 0.052 Uiso calc R 1 1
C C26 0.7582(4) 0.7340(3) 0.2582(2) 0.0530(11) Uani d . 1 1
H H26A 0.7885 0.7758 0.2948 0.064 Uiso calc R 1 1
C C27 0.8370(4) 0.6642(3) 0.2566(3) 0.0614(12) Uani d . 1 1
C C28 0.7963(4) 0.6021(3) 0.2019(3) 0.0634(12) Uani d . 1 1
H H28A 0.8513 0.5547 0.2006 0.076 Uiso calc R 1 1
C C29 0.6715(4) 0.6124(2) 0.1493(2) 0.0505(10) Uani d . 1 1

loop_
_atom_site_aniso_label
_atom_site_aniso_U_11
_atom_site_aniso_U_22
_atom_site_aniso_U_33
_atom_site_aniso_U_12
_atom_site_aniso_U_13
_atom_site_aniso_U_23
Cl1 0.0617(8) 0.0762(9) 0.1361(13) -0.0114(7) -0.0373(8) 0.0215(8)
O1 0.0412(15) 0.0659(18) 0.0512(16) -0.0065(14) 0.0034(13) 0.0008(14)
N1 0.0394(17) 0.0439(18) 0.0467(18) -0.0081(14) 0.0045(14) 0.0025(14)
C1 0.0398(19) 0.0283(17) 0.043(2) 0.0036(15) 0.0076(16) -0.0009(15)
Cl2 0.0746(8) 0.0529(7) 0.1067(10) 0.0220(6) -0.0039(7) -0.0310(7)
O2 0.0522(15) 0.0472(15) 0.0421(15) -0.0103(13) 0.0050(12) 0.0081(12)
N2 0.0482(18) 0.0284(15) 0.064(2) 0.0026(14) 0.0178(16) 0.0064(14)
C2 0.0386(19) 0.0289(18) 0.044(2) -0.0002(15) 0.0090(17) 0.0012(15)
O3 0.0497(16) 0.0397(14) 0.0711(18) 0.0091(12) 0.0271(14) 0.0049(13)
C3 0.044(2) 0.0314(18) 0.044(2) 0.0024(16) 0.0090(17) 0.0068(16)
O4 0.0536(17) 0.0404(15) 0.094(2) 0.0019(13) 0.0339(16) 0.0158(15)
C4 0.058(3) 0.056(2) 0.050(2) -0.012(2) 0.005(2) 0.005(2)
C5 0.061(3) 0.070(3) 0.054(3) -0.003(2) 0.005(2) 0.018(2)
C6 0.063(3) 0.057(3) 0.062(3) 0.001(2) 0.019(2) 0.023(2)
C7 0.050(2) 0.047(2) 0.063(3) -0.0070(19) 0.017(2) 0.011(2)
C8 0.039(2) 0.036(2) 0.053(2) 0.0003(16) 0.0113(17) 0.0015(17)
C9 0.0347(18) 0.0327(18) 0.047(2) -0.0003(15) 0.0107(16) 0.0019(16)
C10 0.0344(19) 0.0329(18) 0.045(2) 0.0045(16) 0.0061(17) -0.0003(16)
C11 0.058(3) 0.068(3) 0.052(3) -0.007(2) -0.002(2) 0.016(2)
C12 0.080 0.080 0.080 0.000 0.017 0.000
C13 0.0364(19) 0.0316(18) 0.042(2) 0.0024(15) 0.0072(16) -0.0020(15)
C14 0.040(2) 0.0365(19) 0.043(2) 0.0038(16) 0.0105(16) -0.0017(16)
C15 0.046(2) 0.050(2) 0.058(3) 0.0015(19) 0.021(2) 0.0061(19)
C16 0.059(3) 0.059(3) 0.078(3) 0.000(2) 0.035(2) 0.002(2)
C17 0.064(3) 0.058(3) 0.114(4) 0.021(2) 0.042(3) -0.001(3)
C18 0.056(3) 0.041(2) 0.093(3) 0.012(2) 0.030(2) 0.006(2)
C19 0.040(2) 0.038(2) 0.054(2) 0.0029(17) 0.0158(18) 0.0010(17)
C20 0.0388(19) 0.0288(18) 0.046(2) -0.0016(15) 0.0097(16) -0.0008(15)
C21 0.039(2) 0.039(2) 0.045(2) -0.0015(17) 0.0076(17) 0.0001(17)
C22 0.063(3) 0.061(3) 0.089(3) 0.012(2) 0.041(3) 0.002(2)
C23 0.102(4) 0.099(5) 0.158(6) 0.055(4) 0.071(4) 0.029(4)
C24 0.038(2) 0.0334(18) 0.046(2) -0.0048(16) 0.0095(16) 0.0011(16)
C25 0.045(2) 0.0338(19) 0.052(2) -0.0043(17) 0.0096(18) 0.0023(17)
C26 0.060(3) 0.043(2) 0.052(2) -0.018(2) 0.004(2) 0.0031(18)
C27 0.045(2) 0.052(3) 0.080(3) -0.008(2) -0.006(2) 0.016(2)
C28 0.042(2) 0.046(2) 0.097(4) 0.005(2) 0.001(2) 0.008(2)
C29 0.046(2) 0.034(2) 0.069(3) 0.0024(18) 0.006(2) -0.0040(19)

loop_
_atom_type_symbol
_atom_type_description
_atom_type_scat_dispersion_real
_atom_type_scat_dispersion_imag
_atom_type_scat_source
C C 0.0033 0.0016 'International Tables Vol C Tables 4.2.6.8 and 6.1.1.4'
H H 0.0000 0.0000 'International Tables Vol C Tables 4.2.6.8 and 6.1.1.4'
N N 0.0061 0.0033 'International Tables Vol C Tables 4.2.6.8 and 6.1.1.4'
O O 0.0106 0.0060 'International Tables Vol C Tables 4.2.6.8 and 6.1.1.4'
Cl Cl 0.1484 0.1585 'International Tables Vol C Tables 4.2.6.8 and 6.1.1.4'

loop_
_geom_angle_atom_site_label_1
_geom_angle_atom_site_label_2
_geom_angle_atom_site_label_3
_geom_angle
C8 N1 C9 109.6(3)
C8 N1 H1A 125.2
C9 N1 H1A 125.2
C2 C1 C24 111.6(3)
C2 C1 C13 113.6(3)
C24 C1 C13 113.4(3)
C2 C1 H1B 105.8
C24 C1 H1B 105.8
C13 C1 H1B 105.8
C10 O2 C11 118.2(3)
C19 N2 C20 109.6(3)
C19 N2 H2A 125.2
C20 N2 H2A 125.2
C9 C2 C3 105.7(3)
C9 C2 C1 125.0(3)
C3 C2 C1 129.3(3)
C21 O3 C22 115.8(3)
C4 C3 C8 117.6(3)
C4 C3 C2 135.5(3)
C8 C3 C2 106.9(3)
C5 C4 C3 119.1(4)
C5 C4 H4A 120.5
C3 C4 H4A 120.5
C4 C5 C6 122.2(4)
C4 C5 H5A 118.9
C6 C5 H5A 118.9
C7 C6 C5 121.2(4)
C7 C6 H6A 119.4
C5 C6 H6A 119.4
C6 C7 C8 117.2(4)
C6 C7 H7A 121.4
C8 C7 H7A 121.4
N1 C8 C7 129.0(3)
N1 C8 C3 108.2(3)
C7 C8 C3 122.8(4)
N1 C9 C2 109.6(3)
N1 C9 C10 118.8(3)
C2 C9 C10 131.6(3)
O1 C10 O2 123.8(3)
O1 C10 C9 122.4(3)
O2 C10 C9 113.7(3)
O2 C11 C12 107.0(3)
O2 C11 H11A 110.3
C12 C11 H11A 110.3
O2 C11 H11B 110.3
C12 C11 H11B 110.3
H11A C11 H11B 108.6
C11 C12 H12A 109.5
C11 C12 H12B 109.5
H12A C12 H12B 109.5
C11 C12 H12C 109.5
H12A C12 H12C 109.5
H12B C12 H12C 109.5
C20 C13 C14 106.8(3)
C20 C13 C1 124.0(3)
C14 C13 C1 129.2(3)
C15 C14 C19 117.7(3)
C15 C14 C13 135.6(3)
C19 C14 C13 106.7(3)
C16 C15 C14 118.8(4)
C16 C15 H15A 120.6
C14 C15 H15A 120.6
C15 C16 C17 121.7(4)
C15 C16 H16A 119.1
C17 C16 H16A 119.1
C18 C17 C16 121.4(4)
C18 C17 H17A 119.3
C16 C17 H17A 119.3
C17 C18 C19 117.9(4)
C17 C18 H18A 121.0
C19 C18 H18A 121.0
N2 C19 C18 129.6(3)
N2 C19 C14 108.0(3)
C18 C19 C14 122.5(3)
N2 C20 C13 109.0(3)
N2 C20 C21 117.0(3)
C13 C20 C21 134.0(3)
O4 C21 O3 122.9(3)
O4 C21 C20 123.3(3)
O3 C21 C20 113.8(3)
O3 C22 C23 107.4(4)
O3 C22 H22A 110.2
C23 C22 H22A 110.2
O3 C22 H22B 110.2
C23 C22 H22B 110.2
H22A C22 H22B 108.5
C22 C23 H23A 109.5
C22 C23 H23B 109.5
H23A C23 H23B 109.5
C22 C23 H23C 109.5
H23A C23 H23C 109.5
H23B C23 H23C 109.5
C25 C24 C29 116.6(3)
C25 C24 C1 123.2(3)
C29 C24 C1 120.2(3)
C26 C25 C24 121.2(4)
C26 C25 H25A 119.4
C24 C25 H25A 119.4
C27 C26 C25 120.0(4)
C27 C26 H26A 120.0
C25 C26 H26A 120.0
C26 C27 C28 121.3(4)
C26 C27 Cl1 120.4(4)
C28 C27 Cl1 118.3(3)
C29 C28 C27 118.0(4)
C29 C28 H28A 121.0
C27 C28 H28A 121.0
C28 C29 C24 122.9(4)
C28 C29 Cl2 118.1(3)
C24 C29 Cl2 119.0(3)

loop_
_geom_bond_atom_site_label_1
_geom_bond_atom_site_label_2
_geom_bond_distance
Cl1 C27 1.738(4)
O1 C10 1.221(4)
N1 C8 1.356(5)
N1 C9 1.368(4)
N1 H1A 0.8600
C1 C2 1.511(5)
C1 C24 1.521(5)
C1 C13 1.525(4)
C1 H1B 0.9800
Cl2 C29 1.730(4)
O2 C10 1.312(4)
O2 C11 1.450(5)
N2 C19 1.363(4)
N2 C20 1.375(4)
N2 H2A 0.8600
C2 C9 1.396(5)
C2 C3 1.436(5)
O3 C21 1.327(4)
O3 C22 1.456(5)
C3 C4 1.409(5)
C3 C8 1.415(5)
O4 C21 1.212(4)
C4 C5 1.372(5)
C4 H4A 0.9300
C5 C6 1.390(6)
C5 H5A 0.9300
C6 C7 1.369(6)
C6 H6A 0.9300
C7 C8 1.405(5)
C7 H7A 0.9300
C9 C10 1.457(5)
C11 C12 1.467(6)
C11 H11A 0.9700
C11 H11B 0.9700
C12 H12A 0.9600
C12 H12B 0.9600
C12 H12C 0.9600
C13 C20 1.389(5)
C13 C14 1.429(5)
C14 C15 1.414(5)
C14 C19 1.418(5)
C15 C16 1.377(5)
C15 H15A 0.9300
C16 C17 1.392(6)
C16 H16A 0.9300
C17 C18 1.358(6)
C17 H17A 0.9300
C18 C19 1.393(5)
C18 H18A 0.9300
C20 C21 1.454(5)
C22 C23 1.489(7)
C22 H22A 0.9700
C22 H22B 0.9700
C23 H23A 0.9600
C23 H23B 0.9600
C23 H23C 0.9600
C24 C25 1.389(5)
C24 C29 1.396(5)
C25 C26 1.388(5)
C25 H25A 0.9300
C26 C27 1.358(6)
C26 H26A 0.9300
C27 C28 1.380(6)
C28 C29 1.380(5)
C28 H28A 0.9300

loop_
_geom_hbond_atom_site_label_D
_geom_hbond_atom_site_label_H
_geom_hbond_atom_site_label_A
_geom_hbond_site_symmetry_A
_geom_hbond_distance_DH
_geom_hbond_distance_HA
_geom_hbond_distance_DA
_geom_hbond_angle_DHA
N1 H1A O1 3_565 0.86 2.07 2.864(4) 152
N2 H2A O4 3_675 0.86 2.04 2.871(4) 161
C11 H11A Cl1 4_475 0.97 2.81 3.731(5) 158
C4 H4A Cg5 . 0.93 2.77 3.516(4) 137
C15 H15A Cg1 . 0.93 2.72 3.476(5) 139

loop_
_geom_torsion_atom_site_label_1
_geom_torsion_atom_site_label_2
_geom_torsion_atom_site_label_3
_geom_torsion_atom_site_label_4
_geom_torsion
C24 C1 C2 C9 -156.0(3)
C13 C1 C2 C9 74.3(4)
C24 C1 C2 C3 23.5(5)
C13 C1 C2 C3 -106.2(4)
C9 C2 C3 C4 178.7(4)
C1 C2 C3 C4 -0.9(7)
C9 C2 C3 C8 0.3(4)
C1 C2 C3 C8 -179.3(3)
C8 C3 C4 C5 1.4(6)
C2 C3 C4 C5 -176.9(4)
C3 C4 C5 C6 -0.5(7)
C4 C5 C6 C7 -0.6(7)
C5 C6 C7 C8 0.7(6)
C9 N1 C8 C7 -176.9(4)
C9 N1 C8 C3 1.5(4)
C6 C7 C8 N1 178.5(4)
C6 C7 C8 C3 0.3(6)
C4 C3 C8 N1 -179.8(3)
C2 C3 C8 N1 -1.1(4)
C4 C3 C8 C7 -1.3(5)
C2 C3 C8 C7 177.5(3)
C8 N1 C9 C2 -1.4(4)
C8 N1 C9 C10 176.0(3)
C3 C2 C9 N1 0.6(4)
C1 C2 C9 N1 -179.7(3)
C3 C2 C9 C10 -176.2(3)
C1 C2 C9 C10 3.4(6)
C11 O2 C10 O1 -4.5(5)
C11 O2 C10 C9 173.4(3)
N1 C9 C10 O1 3.8(5)
C2 C9 C10 O1 -179.5(4)
N1 C9 C10 O2 -174.1(3)
C2 C9 C10 O2 2.5(5)
C10 O2 C11 C12 -167.2(3)
C2 C1 C13 C20 -162.4(3)
C24 C1 C13 C20 68.8(4)
C2 C1 C13 C14 16.4(5)
C24 C1 C13 C14 -112.3(4)
C20 C13 C14 C15 -179.2(4)
C1 C13 C14 C15 1.8(7)
C20 C13 C14 C19 -0.4(4)
C1 C13 C14 C19 -179.4(3)
C19 C14 C15 C16 0.2(6)
C13 C14 C15 C16 178.9(4)
C14 C15 C16 C17 -0.6(7)
C15 C16 C17 C18 1.1(8)
C16 C17 C18 C19 -1.1(8)
C20 N2 C19 C18 179.4(4)
C20 N2 C19 C14 -0.5(4)
C17 C18 C19 N2 -179.2(4)
C17 C18 C19 C14 0.7(7)
C15 C14 C19 N2 179.6(3)
C13 C14 C19 N2 0.6(4)
C15 C14 C19 C18 -0.3(6)
C13 C14 C19 C18 -179.4(4)
C19 N2 C20 C13 0.2(4)
C19 N2 C20 C21 -178.2(3)
C14 C13 C20 N2 0.1(4)
C1 C13 C20 N2 179.2(3)
C14 C13 C20 C21 178.2(4)
C1 C13 C20 C21 -2.7(6)
C22 O3 C21 O4 0.0(5)
C22 O3 C21 C20 180.0(3)
N2 C20 C21 O4 4.9(5)
C13 C20 C21 O4 -173.1(4)
N2 C20 C21 O3 -175.1(3)
C13 C20 C21 O3 7.0(6)
C21 O3 C22 C23 -179.8(4)
C2 C1 C24 C25 -110.9(4)
C13 C1 C24 C25 18.9(5)
C2 C1 C24 C29 69.4(4)
C13 C1 C24 C29 -160.8(3)
C29 C24 C25 C26 -2.0(5)
C1 C24 C25 C26 178.3(3)
C24 C25 C26 C27 0.0(6)
C25 C26 C27 C28 1.5(6)
C25 C26 C27 Cl1 -178.8(3)
C26 C27 C28 C29 -0.9(7)
Cl1 C27 C28 C29 179.4(3)
C27 C28 C29 C24 -1.2(7)
C27 C28 C29 Cl2 -179.8(3)
C25 C24 C29 C28 2.6(6)
C1 C24 C29 C28 -177.7(4)
C25 C24 C29 Cl2 -178.8(3)
C1 C24 C29 Cl2 0.9(5)
